data_4315365
loop_
_publ_author_name
'Emiliano Tamanini'
'Kevin Flavin'
'Majid Motevalli'
'Silvia Piperno'
'Levi A. Gheber'
'Matthew H. Todd'
'Michael Watkinson'

_publ_section_title
;
 Cyclam-Based "Clickates": Homogeneous and Heterogeneous Fluorescent
 Sensors for Zn(II)
;
_journal_name_full 'Inorganic Chemistry'
_journal_page_first 3789
_journal_page_last 3800
_journal_paper_doi 10.1021/ic901939x
_journal_volume 49
_journal_year 2010
_chemical_formula_moiety 'C30 H42 Cl2 N10 O8 Zn'
_chemical_formula_sum 'C30 H42 Cl2 N10 O8 Zn'
_chemical_formula_weight 807.01
_chemical_name_systematic
;
 ?
;
_space_group_IT_number 14
_symmetry_cell_setting monoclinic
_symmetry_Int_Tables_number 14
_symmetry_space_group_name_Hall '-P 2yn'
_symmetry_space_group_name_H-M 'P 1 21/n 1'
_atom_sites_solution_hydrogens geom
_atom_sites_solution_primary direct
_atom_sites_solution_secondary difmap
_audit_creation_method SHELXL-97
_cell_angle_alpha 90.00
_cell_angle_beta 115.1890(10)
_cell_angle_gamma 90.00
_cell_formula_units_Z 2
_cell_length_a 10.2539(2)
_cell_length_b 16.8869(5)
_cell_length_c 11.0525(2)
_cell_measurement_reflns_used 13092
_cell_measurement_temperature 120(2)
_cell_measurement_theta_max 27.48
_cell_measurement_theta_min 2.91
_cell_volume 1731.83(7)
_computing_cell_refinement 'DENZO (Otwinowski & Minor, 1997) & COLLECT (Hooft, R.W.W., 1998)'
_computing_data_collection 'COLLECT (Hooft, R.W.W., 1998)'
_computing_data_reduction 'DENZO (Otwinowski & Minor, 1997) & COLLECT (Hooft, R.W.W., 1998)'
_computing_molecular_graphics 'Ortep-3 for Windows (Farrugia, 1997) &PLUTON  (Spek,A.L.,1990)'
_computing_publication_material 'WinGX publication routines (Farrugia, 1999)'
_computing_structure_refinement 'SHELXL-97 (Sheldrick, 1997b)'
_computing_structure_solution 'SHELXS-97 (Sheldrick, 1997)'
_diffrn_ambient_temperature 120(2)
_diffrn_detector_area_resol_mean 9.091
_diffrn_measured_fraction_theta_full 0.990
_diffrn_measured_fraction_theta_max 0.990
_diffrn_measurement_device_type 'Bruker-Nonius Roper CCD camera on \k-goniostat'
_diffrn_measurement_method '\f & \w scans'
_diffrn_radiation_monochromator graphite
_diffrn_radiation_source 'Bruker-Nonius FR591 rotating anode'
_diffrn_radiation_type MoK\a
_diffrn_radiation_wavelength 0.71073
_diffrn_reflns_av_R_equivalents 0.0503
_diffrn_reflns_av_sigmaI/netI 0.0379
_diffrn_reflns_limit_h_max 13
_diffrn_reflns_limit_h_min -13
_diffrn_reflns_limit_k_max 21
_diffrn_reflns_limit_k_min -21
_diffrn_reflns_limit_l_max 14
_diffrn_reflns_limit_l_min -12
_diffrn_reflns_number 22080
_diffrn_reflns_theta_full 27.50
_diffrn_reflns_theta_max 27.50
_diffrn_reflns_theta_min 3.16
_exptl_absorpt_coefficient_mu 0.929
_exptl_absorpt_correction_T_max 0.8810
_exptl_absorpt_correction_T_min 0.7076
_exptl_absorpt_correction_type multi-scan
_exptl_absorpt_process_details 'SADABS 2007/2 (Sheldrick, G.M., 2007)'
_exptl_crystal_colour colourless
_exptl_crystal_density_diffrn 1.548
_exptl_crystal_density_method 'not measured'
_exptl_crystal_description slab
_exptl_crystal_F_000 840
_exptl_crystal_size_max 0.40
_exptl_crystal_size_mid 0.36
_exptl_crystal_size_min 0.14
_refine_diff_density_max 1.028
_refine_diff_density_min -1.568
_refine_diff_density_rms 0.140
_refine_ls_extinction_method none
_refine_ls_goodness_of_fit_ref 1.035
_refine_ls_hydrogen_treatment constr
_refine_ls_matrix_type full
_refine_ls_number_parameters 220
_refine_ls_number_reflns 3940
_refine_ls_number_restraints 0
_refine_ls_restrained_S_all 1.035
_refine_ls_R_factor_all 0.0853
_refine_ls_R_factor_gt 0.0702
_refine_ls_shift/su_max 0.000
_refine_ls_shift/su_mean 0.000
_refine_ls_structure_factor_coef Fsqd
_refine_ls_weighting_details 'calc w=1/[\s^2^(Fo^2^)+(0.1226P)^2^+5.3939P] where P=(Fo^2^+2Fc^2^)/3'
_refine_ls_weighting_scheme calc
_refine_ls_wR_factor_gt 0.1973
_refine_ls_wR_factor_ref 0.2087
_reflns_number_gt 3206
_reflns_number_total 3940
_reflns_threshold_expression >2sigma(I)
_cod_data_source_file ic901939x_si_007.cif
_cod_data_source_block et691
_cod_depositor_comments
;
The following automatic conversions were performed:

'_exptl_absorpt_correction_type' value 'Multi-scan' changed to
'multi-scan' according to the built-in table from CIF Core dictionary
named 'cif_core.dic' version 2.4.1 from 2010-06-29.

Automatic conversion script
Id: cif_fix_values 1646 2011-03-28 12:23:43Z adriana 
;
_cod_database_code 4315365

loop_
_symmetry_equiv_pos_as_xyz
'x, y, z'
'-x+1/2, y+1/2, -z+1/2'
'-x, -y, -z'
'x-1/2, -y-1/2, z-1/2'

loop_
_atom_site_label
_atom_site_type_symbol
_atom_site_fract_x
_atom_site_fract_y
_atom_site_fract_z
_atom_site_U_iso_or_equiv
_atom_site_adp_type
_atom_site_occupancy
_atom_site_symmetry_multiplicity
_atom_site_calc_flag
_atom_site_refinement_flags
_atom_site_disorder_assembly
_atom_site_disorder_group
C1 C 0.0201(4) 0.6564(2) 0.1047(4) 0.0213(8) Uani 1 1 d . . .
H1A H -0.0077 0.6861 0.0201 0.026 Uiso 1 1 calc R . .
H1B H 0.0644 0.6940 0.1800 0.026 Uiso 1 1 calc R . .
C2 C -0.1126(4) 0.6190(2) 0.1089(4) 0.0202(8) Uani 1 1 d . . .
H2A H -0.0843 0.5889 0.1932 0.024 Uiso 1 1 calc R . .
H2B H -0.1808 0.6610 0.1069 0.024 Uiso 1 1 calc R . .
C3 C -0.2871(4) 0.5112(3) 0.0157(4) 0.0222(8) Uani 1 1 d . . .
H3A H -0.3687 0.5431 0.0145 0.027 Uiso 1 1 calc R . .
H3B H -0.2377 0.4873 0.1057 0.027 Uiso 1 1 calc R . .
C4 C -0.3467(4) 0.4449(3) -0.0876(4) 0.0252(8) Uani 1 1 d . . .
H4A H -0.4305 0.4210 -0.0790 0.030 Uiso 1 1 calc R . .
H4B H -0.3822 0.4686 -0.1779 0.030 Uiso 1 1 calc R . .
C5 C -0.2411(4) 0.3787(2) -0.0778(4) 0.0229(8) Uani 1 1 d . . .
H5A H -0.1973 0.3579 0.0147 0.028 Uiso 1 1 calc R . .
H5B H -0.2943 0.3348 -0.1380 0.028 Uiso 1 1 calc R . .
C6 C -0.2583(4) 0.6110(2) -0.1335(4) 0.0209(8) Uani 1 1 d . . .
H6A H -0.3611 0.5954 -0.1769 0.025 Uiso 1 1 calc R . .
H6B H -0.2537 0.6681 -0.1119 0.025 Uiso 1 1 calc R . .
C7 C -0.1922(4) 0.5976(2) -0.2286(3) 0.0161(7) Uani 1 1 d . . .
C8 C -0.2463(4) 0.6102(2) -0.3654(4) 0.0214(8) Uani 1 1 d . . .
H8 H -0.3383 0.6304 -0.4233 0.026 Uiso 1 1 calc R . .
C9 C -0.1406(5) 0.5832(2) -0.5314(4) 0.0224(8) Uani 1 1 d . . .
H9A H -0.2068 0.5405 -0.5835 0.027 Uiso 1 1 calc R . .
H9B H -0.0428 0.5700 -0.5222 0.027 Uiso 1 1 calc R . .
C10 C -0.1884(2) 0.66066(11) -0.6057(2) 0.0179(7) Uani 1 1 d G . .
C11 C -0.08609(17) 0.71584(14) -0.6019(2) 0.0193(7) Uani 1 1 d G . .
H11 H 0.0136 0.7052 -0.5515 0.023 Uiso 1 1 calc R . .
C12 C -0.1297(2) 0.78662(13) -0.6719(3) 0.0226(8) Uani 1 1 d G . .
H12 H -0.0598 0.8243 -0.6693 0.027 Uiso 1 1 calc R . .
C13 C -0.2755(2) 0.80221(12) -0.7457(2) 0.0223(8) Uani 1 1 d G . .
H13 H -0.3052 0.8506 -0.7935 0.027 Uiso 1 1 calc R . .
C14 C -0.37773(18) 0.74703(15) -0.7495(2) 0.0244(8) Uani 1 1 d G . .
H14 H -0.4774 0.7577 -0.7999 0.029 Uiso 1 1 calc R . .
C15 C -0.3342(2) 0.67625(13) -0.6795(2) 0.0227(8) Uani 1 1 d G . .
H15 H -0.4041 0.6385 -0.6821 0.027 Uiso 1 1 calc R . .
Cl1 Cl -0.16892(11) 0.88342(7) -0.01592(10) 0.0308(3) Uani 1 1 d . . .
N1 N 0.1251(3) 0.59379(18) 0.1143(3) 0.0171(6) Uani 1 1 d . . .
H1 H 0.1686 0.5770 0.2028 0.021 Uiso 1 1 calc R . .
N2 N -0.1843(3) 0.56496(19) -0.0069(3) 0.0157(6) Uani 1 1 d . . .
N3 N -0.0571(3) 0.56795(18) -0.1874(3) 0.0158(6) Uani 1 1 d . . .
N4 N -0.0243(3) 0.56108(18) -0.2913(3) 0.0163(6) Uani 1 1 d . . .
N5 N -0.1392(3) 0.58741(18) -0.3978(3) 0.0160(6) Uani 1 1 d . . .
O1 O -0.3129(4) 0.9120(2) -0.0823(4) 0.0460(9) Uani 1 1 d . . .
O2 O -0.0983(5) 0.9034(6) -0.0975(4) 0.119(3) Uani 1 1 d . . .
O3 O -0.1785(10) 0.8015(3) 0.0022(6) 0.125(3) Uani 1 1 d . . .
O4 O -0.1000(4) 0.9222(3) 0.1117(3) 0.0583(12) Uani 1 1 d . . .
Zn1 Zn 0.0000 0.5000 0.0000 0.0225(2) Uani 1 2 d S . .

loop_
_atom_site_aniso_label
_atom_site_aniso_U_11
_atom_site_aniso_U_22
_atom_site_aniso_U_33
_atom_site_aniso_U_23
_atom_site_aniso_U_13
_atom_site_aniso_U_12
C1 0.0274(19) 0.0171(17) 0.0183(18) -0.0037(14) 0.0087(15) 0.0010(15)
C2 0.0231(18) 0.0253(19) 0.0114(16) 0.0001(13) 0.0066(14) 0.0070(15)
C3 0.0167(17) 0.038(2) 0.0155(18) -0.0019(15) 0.0100(14) 0.0002(15)
C4 0.0155(17) 0.040(2) 0.0180(18) -0.0031(16) 0.0054(14) -0.0048(16)
C5 0.0221(18) 0.027(2) 0.0202(18) -0.0032(15) 0.0096(15) -0.0093(15)
C6 0.0189(17) 0.029(2) 0.0132(17) 0.0069(14) 0.0056(14) 0.0127(15)
C7 0.0152(16) 0.0208(17) 0.0095(16) 0.0029(12) 0.0026(13) 0.0050(13)
C8 0.0219(18) 0.028(2) 0.0121(17) 0.0059(14) 0.0045(14) 0.0082(15)
C9 0.039(2) 0.0193(18) 0.0087(16) 0.0024(13) 0.0101(15) 0.0045(16)
C10 0.0262(18) 0.0191(17) 0.0092(15) 0.0033(13) 0.0083(14) 0.0030(14)
C11 0.0183(17) 0.0278(19) 0.0119(16) 0.0005(14) 0.0067(13) 0.0025(14)
C12 0.0260(19) 0.0240(19) 0.0217(18) 0.0011(15) 0.0140(16) -0.0036(15)
C13 0.0278(19) 0.0225(19) 0.0198(18) 0.0062(15) 0.0130(15) 0.0051(15)
C14 0.0167(17) 0.036(2) 0.0174(18) 0.0093(16) 0.0040(14) 0.0047(16)
C15 0.0215(18) 0.027(2) 0.0163(17) 0.0028(15) 0.0046(14) -0.0065(15)
Cl1 0.0237(5) 0.0483(7) 0.0212(5) 0.0155(4) 0.0103(4) 0.0120(4)
N1 0.0185(14) 0.0182(15) 0.0131(14) -0.0012(11) 0.0051(12) -0.0022(12)
N2 0.0143(13) 0.0241(16) 0.0082(13) 0.0010(11) 0.0043(11) 0.0062(12)
N3 0.0164(14) 0.0205(15) 0.0093(13) 0.0019(11) 0.0042(11) 0.0030(11)
N4 0.0176(14) 0.0188(15) 0.0117(14) 0.0004(11) 0.0055(11) 0.0016(11)
N5 0.0221(15) 0.0161(14) 0.0077(13) 0.0031(11) 0.0044(12) 0.0042(12)
O1 0.0285(17) 0.053(2) 0.043(2) -0.0138(17) 0.0022(15) 0.0102(16)
O2 0.033(2) 0.306(10) 0.022(2) 0.012(3) 0.0153(18) -0.031(4)
O3 0.272(10) 0.042(3) 0.081(4) 0.030(3) 0.095(5) 0.078(4)
O4 0.037(2) 0.110(4) 0.0181(17) 0.0047(19) 0.0027(14) -0.022(2)
Zn1 0.0220(4) 0.0259(4) 0.0186(4) 0.0001(2) 0.0076(3) 0.0024(2)

loop_
_atom_type_symbol
_atom_type_description
_atom_type_scat_dispersion_real
_atom_type_scat_dispersion_imag
_atom_type_scat_source
C C 0.0033 0.0016 'International Tables Vol C Tables 4.2.6.8 and 6.1.1.4'
H H 0.0000 0.0000 'International Tables Vol C Tables 4.2.6.8 and 6.1.1.4'
Cl Cl 0.1484 0.1585 'International Tables Vol C Tables 4.2.6.8 and 6.1.1.4'
N N 0.0061 0.0033 'International Tables Vol C Tables 4.2.6.8 and 6.1.1.4'
O O 0.0106 0.0060 'International Tables Vol C Tables 4.2.6.8 and 6.1.1.4'
Zn Zn 0.2839 1.4301 'International Tables Vol C Tables 4.2.6.8 and 6.1.1.4'

loop_
_geom_angle_atom_site_label_1
_geom_angle_atom_site_label_2
_geom_angle_atom_site_label_3
_geom_angle
_geom_angle_site_symmetry_1
_geom_angle_site_symmetry_3
_geom_angle_publ_flag
N1 C1 C2 109.6(3) . . ?
N1 C1 H1A 109.8 . . ?
C2 C1 H1A 109.8 . . ?
N1 C1 H1B 109.8 . . ?
C2 C1 H1B 109.8 . . ?
H1A C1 H1B 108.2 . . ?
N2 C2 C1 110.5(3) . . ?
N2 C2 H2A 109.6 . . ?
C1 C2 H2A 109.6 . . ?
N2 C2 H2B 109.6 . . ?
C1 C2 H2B 109.6 . . ?
H2A C2 H2B 108.1 . . ?
N2 C3 C4 114.0(3) . . ?
N2 C3 H3A 108.7 . . ?
C4 C3 H3A 108.7 . . ?
N2 C3 H3B 108.7 . . ?
C4 C3 H3B 108.7 . . ?
H3A C3 H3B 107.6 . . ?
C5 C4 C3 115.9(3) . . ?
C5 C4 H4A 108.3 . . ?
C3 C4 H4A 108.3 . . ?
C5 C4 H4B 108.3 . . ?
C3 C4 H4B 108.3 . . ?
H4A C4 H4B 107.4 . . ?
N1 C5 C4 112.2(3) 3_565 . ?
N1 C5 H5A 109.2 3_565 . ?
C4 C5 H5A 109.2 . . ?
N1 C5 H5B 109.2 3_565 . ?
C4 C5 H5B 109.2 . . ?
H5A C5 H5B 107.9 . . ?
C7 C6 N2 112.3(3) . . ?
C7 C6 H6A 109.1 . . ?
N2 C6 H6A 109.1 . . ?
C7 C6 H6B 109.1 . . ?
N2 C6 H6B 109.1 . . ?
H6A C6 H6B 107.9 . . ?
N3 C7 C8 107.5(3) . . ?
N3 C7 C6 121.6(3) . . ?
C8 C7 C6 130.9(3) . . ?
N5 C8 C7 104.6(3) . . ?
N5 C8 H8 127.7 . . ?
C7 C8 H8 127.7 . . ?
N5 C9 C10 111.5(3) . . ?
N5 C9 H9A 109.3 . . ?
C10 C9 H9A 109.3 . . ?
N5 C9 H9B 109.3 . . ?
C10 C9 H9B 109.3 . . ?
H9A C9 H9B 108.0 . . ?
C11 C10 C15 120.0 . . ?
C11 C10 C9 119.9(2) . . ?
C15 C10 C9 120.1(2) . . ?
C12 C11 C10 120.0 . . ?
C12 C11 H11 120.0 . . ?
C10 C11 H11 120.0 . . ?
C11 C12 C13 120.0 . . ?
C11 C12 H12 120.0 . . ?
C13 C12 H12 120.0 . . ?
C12 C13 C14 120.0 . . ?
C12 C13 H13 120.0 . . ?
C14 C13 H13 120.0 . . ?
C15 C14 C13 120.0 . . ?
C15 C14 H14 120.0 . . ?
C13 C14 H14 120.0 . . ?
C14 C15 C10 120.0 . . ?
C14 C15 H15 120.0 . . ?
C10 C15 H15 120.0 . . ?
O3 Cl1 O2 114.2(5) . . ?
O3 Cl1 O1 106.6(4) . . ?
O2 Cl1 O1 106.9(3) . . ?
O3 Cl1 O4 110.0(3) . . ?
O2 Cl1 O4 110.2(3) . . ?
O1 Cl1 O4 108.7(3) . . ?
C1 N1 C5 113.6(3) . 3_565 ?
C1 N1 Zn1 104.9(2) . . ?
C5 N1 Zn1 115.5(2) 3_565 . ?
C1 N1 H1 107.5 . . ?
C5 N1 H1 107.5 3_565 . ?
Zn1 N1 H1 107.5 . . ?
C2 N2 C3 110.8(3) . . ?
C2 N2 C6 110.8(3) . . ?
C3 N2 C6 111.1(3) . . ?
C2 N2 Zn1 100.2(2) . . ?
C3 N2 Zn1 110.8(2) . . ?
C6 N2 Zn1 112.7(2) . . ?
N4 N3 C7 109.8(3) . . ?
N4 N3 Zn1 134.2(2) . . ?
C7 N3 Zn1 109.3(2) . . ?
N3 N4 N5 106.2(3) . . ?
N4 N5 C8 111.9(3) . . ?
N4 N5 C9 119.7(3) . . ?
C8 N5 C9 128.2(3) . . ?
N1 Zn1 N1 180.0 . 3_565 ?
N1 Zn1 N2 86.52(12) . . ?
N1 Zn1 N2 93.48(12) 3_565 . ?
N1 Zn1 N2 93.48(12) . 3_565 ?
N1 Zn1 N2 86.52(12) 3_565 3_565 ?
N2 Zn1 N2 180.00(14) . 3_565 ?
N1 Zn1 N3 91.29(11) . . ?
N1 Zn1 N3 88.71(11) 3_565 . ?
N2 Zn1 N3 79.90(11) . . ?
N2 Zn1 N3 100.10(11) 3_565 . ?
N1 Zn1 N3 88.71(11) . 3_565 ?
N1 Zn1 N3 91.29(11) 3_565 3_565 ?
N2 Zn1 N3 100.10(11) . 3_565 ?
N2 Zn1 N3 79.90(11) 3_565 3_565 ?
N3 Zn1 N3 180.00(14) . 3_565 ?

loop_
_geom_bond_atom_site_label_1
_geom_bond_atom_site_label_2
_geom_bond_distance
_geom_bond_site_symmetry_2
_geom_bond_publ_flag
C1 N1 1.480(5) . ?
C1 C2 1.518(6) . ?
C1 H1A 0.9900 . ?
C1 H1B 0.9900 . ?
C2 N2 1.487(5) . ?
C2 H2A 0.9900 . ?
C2 H2B 0.9900 . ?
C3 N2 1.490(5) . ?
C3 C4 1.530(6) . ?
C3 H3A 0.9900 . ?
C3 H3B 0.9900 . ?
C4 C5 1.527(6) . ?
C4 H4A 0.9900 . ?
C4 H4B 0.9900 . ?
C5 N1 1.484(5) 3_565 ?
C5 H5A 0.9900 . ?
C5 H5B 0.9900 . ?
C6 C7 1.491(5) . ?
C6 N2 1.494(4) . ?
C6 H6A 0.9900 . ?
C6 H6B 0.9900 . ?
C7 N3 1.357(5) . ?
C7 C8 1.387(5) . ?
C8 N5 1.348(5) . ?
C8 H8 0.9500 . ?
C9 N5 1.472(4) . ?
C9 C10 1.511(4) . ?
C9 H9A 0.9900 . ?
C9 H9B 0.9900 . ?
C10 C11 1.3900 . ?
C10 C15 1.3900 . ?
C11 C12 1.3900 . ?
C11 H11 0.9500 . ?
C12 C13 1.3900 . ?
C12 H12 0.9500 . ?
C13 C14 1.3900 . ?
C13 H13 0.9500 . ?
C14 C15 1.3900 . ?
C14 H14 0.9500 . ?
C15 H15 0.9500 . ?
Cl1 O3 1.408(6) . ?
Cl1 O2 1.417(4) . ?
Cl1 O1 1.424(4) . ?
Cl1 O4 1.438(4) . ?
N1 C5 1.484(5) 3_565 ?
N1 Zn1 2.091(3) . ?
N1 H1 0.9300 . ?
N2 Zn1 2.158(3) . ?
N3 N4 1.333(4) . ?
N3 Zn1 2.217(3) . ?
N4 N5 1.338(4) . ?
Zn1 N1 2.091(3) 3_565 ?
Zn1 N2 2.158(3) 3_565 ?
Zn1 N3 2.217(3) 3_565 ?

loop_
_geom_torsion_atom_site_label_1
_geom_torsion_atom_site_label_2
_geom_torsion_atom_site_label_3
_geom_torsion_atom_site_label_4
_geom_torsion
_geom_torsion_site_symmetry_1
_geom_torsion_site_symmetry_2
_geom_torsion_site_symmetry_3
_geom_torsion_site_symmetry_4
_geom_torsion_publ_flag
N1 C1 C2 N2 -61.9(4) . . . . ?
N2 C3 C4 C5 72.2(4) . . . . ?
C3 C4 C5 N1 -68.6(4) . . . 3_565 ?
N2 C6 C7 N3 -19.0(5) . . . . ?
N2 C6 C7 C8 160.7(4) . . . . ?
N3 C7 C8 N5 -0.2(4) . . . . ?
C6 C7 C8 N5 -179.9(4) . . . . ?
N5 C9 C10 C11 94.9(3) . . . . ?
N5 C9 C10 C15 -86.0(3) . . . . ?
C15 C10 C11 C12 0.0 . . . . ?
C9 C10 C11 C12 179.0(3) . . . . ?
C10 C11 C12 C13 0.0 . . . . ?
C11 C12 C13 C14 0.0 . . . . ?
C12 C13 C14 C15 0.0 . . . . ?
C13 C14 C15 C10 0.0 . . . . ?
C11 C10 C15 C14 0.0 . . . . ?
C9 C10 C15 C14 -179.0(3) . . . . ?
C2 C1 N1 C5 165.7(3) . . . 3_565 ?
C2 C1 N1 Zn1 38.8(3) . . . . ?
C1 C2 N2 C3 163.8(3) . . . . ?
C1 C2 N2 C6 -72.4(4) . . . . ?
C1 C2 N2 Zn1 46.8(3) . . . . ?
C4 C3 N2 C2 -170.4(3) . . . . ?
C4 C3 N2 C6 66.0(4) . . . . ?
C4 C3 N2 Zn1 -60.1(4) . . . . ?
C7 C6 N2 C2 114.5(3) . . . . ?
C7 C6 N2 C3 -121.9(3) . . . . ?
C7 C6 N2 Zn1 3.2(4) . . . . ?
C8 C7 N3 N4 -0.3(4) . . . . ?
C6 C7 N3 N4 179.5(3) . . . . ?
C8 C7 N3 Zn1 -156.0(3) . . . . ?
C6 C7 N3 Zn1 23.8(4) . . . . ?
C7 N3 N4 N5 0.7(4) . . . . ?
Zn1 N3 N4 N5 147.8(3) . . . . ?
N3 N4 N5 C8 -0.8(4) . . . . ?
N3 N4 N5 C9 -176.4(3) . . . . ?
C7 C8 N5 N4 0.6(4) . . . . ?
C7 C8 N5 C9 175.7(3) . . . . ?
C10 C9 N5 N4 -132.4(3) . . . . ?
C10 C9 N5 C8 52.8(5) . . . . ?
C1 N1 Zn1 N1 -16.75(16) . . . 3_565 ?
C5 N1 Zn1 N1 -142.5(3) 3_565 . . 3_565 ?
C1 N1 Zn1 N2 -10.2(2) . . . . ?
C5 N1 Zn1 N2 -136.0(3) 3_565 . . . ?
C1 N1 Zn1 N2 169.8(2) . . . 3_565 ?
C5 N1 Zn1 N2 44.0(3) 3_565 . . 3_565 ?
C1 N1 Zn1 N3 69.6(2) . . . . ?
C5 N1 Zn1 N3 -56.2(3) 3_565 . . . ?
C1 N1 Zn1 N3 -110.4(2) . . . 3_565 ?
C5 N1 Zn1 N3 123.8(3) 3_565 . . 3_565 ?
C2 N2 Zn1 N1 -19.6(2) . . . . ?
C3 N2 Zn1 N1 -136.6(2) . . . . ?
C6 N2 Zn1 N1 98.2(3) . . . . ?
C2 N2 Zn1 N1 160.4(2) . . . 3_565 ?
C3 N2 Zn1 N1 43.4(2) . . . 3_565 ?
C6 N2 Zn1 N1 -81.8(3) . . . 3_565 ?
C2 N2 Zn1 N2 121(3) . . . 3_565 ?
C3 N2 Zn1 N2 4(3) . . . 3_565 ?
C6 N2 Zn1 N2 -121(3) . . . 3_565 ?
C2 N2 Zn1 N3 -111.5(2) . . . . ?
C3 N2 Zn1 N3 131.5(2) . . . . ?
C6 N2 Zn1 N3 6.3(2) . . . . ?
C2 N2 Zn1 N3 68.5(2) . . . 3_565 ?
C3 N2 Zn1 N3 -48.5(2) . . . 3_565 ?
C6 N2 Zn1 N3 -173.7(2) . . . 3_565 ?
N4 N3 Zn1 N1 110.9(3) . . . . ?
C7 N3 Zn1 N1 -101.8(2) . . . . ?
N4 N3 Zn1 N1 -69.1(3) . . . 3_565 ?
C7 N3 Zn1 N1 78.2(2) . . . 3_565 ?
N4 N3 Zn1 N2 -162.8(3) . . . . ?
C7 N3 Zn1 N2 -15.6(2) . . . . ?
N4 N3 Zn1 N2 17.2(3) . . . 3_565 ?
C7 N3 Zn1 N2 164.4(2) . . . 3_565 ?
N4 N3 Zn1 N3 -32(100) . . . 3_565 ?
C7 N3 Zn1 N3 115(100) . . . 3_565 ?
